data_1551619
loop_
_publ_author_name
'MIUKURIYA, Masahiro'
'NAKA, Yuko'
'YOSHIOKA, Daisuke'

_publ_section_title
;
 Synthesis and Crystal Structure of
 1,3-Bis(5-nitrosalicylideneamino)-2-propanol
;
_journal_issue 0
_journal_name_full 'X-ray Structure Analysis Online'
_journal_page_first 55
_journal_paper_doi 10.2116/xraystruct.31.55
_journal_volume 31
_journal_year 2015
_chemical_formula_sum 'C17 H16 N4 O7'
_chemical_formula_weight 388.34
_space_group_crystal_system monoclinic
_space_group_IT_number 15
_space_group_name_Hall '-C 2yc'
_space_group_name_H-M_alt 'C 1 2/c 1'
_symmetry_space_group_name_Hall '-C 2yc'
_symmetry_space_group_name_H-M 'C 1 2/c 1'
_atom_sites_solution_hydrogens mixed
_atom_sites_solution_primary direct
_atom_sites_solution_secondary difmap
_audit_creation_method SHELXL-2014/7
_cell_angle_alpha 90
_cell_angle_beta 113.596(6)
_cell_angle_gamma 90
_cell_formula_units_Z 8
_cell_length_a 18.388(5)
_cell_length_b 10.355(3)
_cell_length_c 19.159(5)
_cell_measurement_temperature 90(2)
_cell_volume 3343.0(16)
_computing_cell_refinement 'Bruker SMART'
_computing_data_collection 'Bruker SMART'
_computing_data_reduction 'Bruker SAINT'
_computing_molecular_graphics 'Bruker SHELXL'
_computing_publication_material 'Bruker SHELXL'
_computing_structure_refinement 'SHELXL-2014/7 (Sheldrick, 2014)'
_computing_structure_solution 'SHELXS-97 (Sheldrick, 1997)'
_diffrn_ambient_temperature 90(2)
_diffrn_measured_fraction_theta_full 0.999
_diffrn_measured_fraction_theta_max 0.911
_diffrn_measurement_device_type 'CCD area detector'
_diffrn_measurement_method 'phi and omega scans'
_diffrn_radiation_type MoK\a
_diffrn_radiation_wavelength 0.71073
_diffrn_reflns_av_R_equivalents 0.0484
_diffrn_reflns_av_unetI/netI 0.0717
_diffrn_reflns_Laue_measured_fraction_full 0.999
_diffrn_reflns_Laue_measured_fraction_max 0.911
_diffrn_reflns_limit_h_max 23
_diffrn_reflns_limit_h_min -22
_diffrn_reflns_limit_k_max 13
_diffrn_reflns_limit_k_min -13
_diffrn_reflns_limit_l_max 24
_diffrn_reflns_limit_l_min -20
_diffrn_reflns_number 10067
_diffrn_reflns_point_group_measured_fraction_full 0.999
_diffrn_reflns_point_group_measured_fraction_max 0.911
_diffrn_reflns_theta_full 25.000
_diffrn_reflns_theta_max 28.525
_diffrn_reflns_theta_min 2.309
_diffrn_source 'fine-focus sealed tube'
_exptl_absorpt_coefficient_mu 0.122
_exptl_absorpt_correction_T_max 0.988
_exptl_absorpt_correction_T_min 0.968
_exptl_absorpt_correction_type multi-scan
_exptl_absorpt_process_details SADABS
_exptl_crystal_colour yellow
_exptl_crystal_density_diffrn 1.543
_exptl_crystal_description plate
_exptl_crystal_F_000 1616
_exptl_crystal_size_max 0.270
_exptl_crystal_size_mid 0.200
_exptl_crystal_size_min 0.100
_refine_diff_density_max 0.412
_refine_diff_density_min -0.367
_refine_diff_density_rms 0.072
_refine_ls_extinction_method none
_refine_ls_goodness_of_fit_ref 1.318
_refine_ls_hydrogen_treatment mixed
_refine_ls_matrix_type full
_refine_ls_number_parameters 259
_refine_ls_number_reflns 3867
_refine_ls_number_restraints 0
_refine_ls_restrained_S_all 1.318
_refine_ls_R_factor_all 0.1175
_refine_ls_R_factor_gt 0.0909
_refine_ls_shift/su_max 0.000
_refine_ls_shift/su_mean 0.000
_refine_ls_structure_factor_coef Fsqd
_refine_ls_weighting_details 'w=1/[\s^2^(Fo^2^)+(0.0432P)^2^+5.9125P] where P=(Fo^2^+2Fc^2^)/3'
_refine_ls_weighting_scheme calc
_refine_ls_wR_factor_gt 0.1653
_refine_ls_wR_factor_ref 0.1730
_reflns_Friedel_coverage 0.000
_reflns_number_gt 3022
_reflns_number_total 3867
_reflns_threshold_expression 'I > 2\s(I)'
_cod_data_source_file 31_55_1.txt
_cod_data_source_block H3PNSAL
_cod_original_cell_volume 3343.1(15)
_cod_database_code 1551619
_shelx_shelxl_version_number 2014/7
_shelx_space_group_comment
;
The symmetry employed for this shelxl refinement is uniquely defined
by the following loop, which should always be used as a source of
symmetry information in preference to the above space-group names.
They are only intended as comments.
;
_shelx_estimated_absorpt_t_min 0.968
_shelx_estimated_absorpt_t_max 0.988

loop_
_space_group_symop_operation_xyz
'x, y, z'
'-x, y, -z+1/2'
'x+1/2, y+1/2, z'
'-x+1/2, y+1/2, -z+1/2'
'-x, -y, -z'
'x, -y, z-1/2'
'-x+1/2, -y+1/2, -z'
'x+1/2, -y+1/2, z-1/2'

loop_
_atom_site_label
_atom_site_type_symbol
_atom_site_fract_x
_atom_site_fract_y
_atom_site_fract_z
_atom_site_U_iso_or_equiv
_atom_site_adp_type
_atom_site_occupancy
_atom_site_site_symmetry_order
_atom_site_calc_flag
_atom_site_refinement_flags_posn
_atom_site_refinement_flags_adp
O1 O 0.04173(13) 0.4658(2) 0.58214(13) 0.0182(5) Uani 1 1 d . .
O2 O 0.36517(15) 0.2203(3) 0.78947(15) 0.0292(6) Uani 1 1 d . .
O3 O 0.30681(15) 0.2217(2) 0.86774(14) 0.0262(6) Uani 1 1 d . .
O4 O 0.19646(14) 0.3248(2) 0.41899(14) 0.0204(5) Uani 1 1 d . .
H4A H 0.2407 0.3607 0.4306 0.025 Uiso 1 1 calc R U
O5 O 0.15446(13) 0.1068(2) 0.53375(14) 0.0187(5) Uani 1 1 d . .
O6 O -0.15528(16) 0.1322(3) 0.59087(17) 0.0306(7) Uani 1 1 d . .
O7 O -0.09088(17) -0.0196(3) 0.66945(16) 0.0314(7) Uani 1 1 d . .
N1 N 0.30756(17) 0.2449(3) 0.80488(17) 0.0212(7) Uani 1 1 d . .
N2 N 0.13025(17) 0.4999(3) 0.50054(16) 0.0158(6) Uani 1 1 d . .
H2A H 0.083(2) 0.504(4) 0.500(2) 0.019 Uiso 1 1 d . U
N3 N 0.06424(16) 0.2540(3) 0.42242(16) 0.0149(6) Uani 1 1 d . .
H3B H 0.110(2) 0.215(4) 0.446(2) 0.018 Uiso 1 1 d . U
N4 N -0.09521(19) 0.0649(3) 0.62256(18) 0.0238(7) Uani 1 1 d . .
C1 C 0.10257(19) 0.4172(3) 0.63370(18) 0.0149(7) Uani 1 1 d . .
C2 C 0.17794(19) 0.4095(3) 0.62655(18) 0.0153(7) Uani 1 1 d . .
C3 C 0.24420(19) 0.3529(3) 0.68349(19) 0.0163(7) Uani 1 1 d . .
H3A H 0.2931 0.3485 0.6778 0.020 Uiso 1 1 calc R U
C4 C 0.23854(19) 0.3038(3) 0.74727(19) 0.0163(7) Uani 1 1 d . .
C5 C 0.1670(2) 0.3106(3) 0.7579(2) 0.0184(7) Uani 1 1 d . .
H5A H 0.1643 0.2772 0.8029 0.022 Uiso 1 1 calc R U
C6 C 0.1018(2) 0.3656(3) 0.7029(2) 0.0199(7) Uani 1 1 d . .
H6A H 0.0541 0.3699 0.7108 0.024 Uiso 1 1 calc R U
C7 C 0.18690(19) 0.4538(3) 0.56026(19) 0.0158(7) Uani 1 1 d . .
H7A H 0.2383 0.4491 0.5598 0.019 Uiso 1 1 calc R U
C8 C 0.13987(19) 0.5324(3) 0.43043(19) 0.0161(7) Uani 1 1 d . .
H8A H 0.1917 0.5759 0.4436 0.019 Uiso 1 1 calc R U
H8B H 0.0977 0.5938 0.4004 0.019 Uiso 1 1 calc R U
C9 C 0.13595(19) 0.4132(3) 0.38150(19) 0.0160(7) Uani 1 1 d . .
H9A H 0.1414 0.4423 0.3341 0.019 Uiso 1 1 calc R U
C10 C 0.0596(2) 0.3349(3) 0.35866(19) 0.0164(7) Uani 1 1 d . .
H10A H 0.0135 0.3938 0.3445 0.020 Uiso 1 1 calc R U
H10B H 0.0525 0.2802 0.3140 0.020 Uiso 1 1 calc R U
C11 C 0.01101(19) 0.2422(3) 0.44946(19) 0.0151(7) Uani 1 1 d . .
H11A H -0.0383 0.2852 0.4247 0.018 Uiso 1 1 calc R U
C12 C 0.09883(19) 0.1048(3) 0.55766(19) 0.0153(7) Uani 1 1 d . .
C13 C 0.02354(19) 0.1666(3) 0.51560(18) 0.0144(7) Uani 1 1 d . .
C14 C -0.03853(19) 0.1558(3) 0.53929(19) 0.0162(7) Uani 1 1 d . .
H14A H -0.0879 0.1970 0.5114 0.019 Uiso 1 1 calc R U
C15 C -0.0280(2) 0.0855(3) 0.6030(2) 0.0195(7) Uani 1 1 d . .
C16 C 0.0453(2) 0.0276(3) 0.6473(2) 0.0205(7) Uani 1 1 d . .
H16A H 0.0515 -0.0195 0.6919 0.025 Uiso 1 1 calc R U
C17 C 0.1073(2) 0.0394(3) 0.62606(19) 0.0188(7) Uani 1 1 d . .
H17A H 0.1573 0.0034 0.6574 0.023 Uiso 1 1 calc R U

loop_
_atom_site_aniso_label
_atom_site_aniso_U_11
_atom_site_aniso_U_22
_atom_site_aniso_U_33
_atom_site_aniso_U_23
_atom_site_aniso_U_13
_atom_site_aniso_U_12
O1 0.0126(11) 0.0179(12) 0.0192(12) -0.0003(10) 0.0013(9) 0.0035(9)
O2 0.0199(13) 0.0377(16) 0.0242(14) 0.0022(12) 0.0025(11) 0.0135(12)
O3 0.0267(14) 0.0274(14) 0.0175(13) 0.0075(11) 0.0013(11) -0.0010(11)
O4 0.0135(11) 0.0214(12) 0.0239(13) 0.0042(11) 0.0049(10) 0.0000(10)
O5 0.0123(11) 0.0183(12) 0.0230(13) 0.0027(10) 0.0043(10) -0.0004(10)
O6 0.0301(15) 0.0277(14) 0.0450(18) -0.0051(13) 0.0265(14) -0.0015(12)
O7 0.0419(16) 0.0304(15) 0.0284(15) -0.0004(13) 0.0207(13) -0.0131(13)
N1 0.0213(15) 0.0171(14) 0.0179(15) 0.0006(12) 0.0002(12) 0.0000(13)
N2 0.0143(13) 0.0158(13) 0.0151(14) -0.0035(11) 0.0036(11) -0.0026(12)
N3 0.0119(13) 0.0135(13) 0.0155(14) -0.0009(12) 0.0017(11) -0.0005(11)
N4 0.0336(18) 0.0198(15) 0.0247(16) -0.0114(14) 0.0187(14) -0.0096(14)
C1 0.0163(16) 0.0115(15) 0.0127(15) -0.0033(13) 0.0014(13) 0.0006(13)
C2 0.0175(16) 0.0116(14) 0.0125(15) -0.0039(13) 0.0015(13) 0.0001(13)
C3 0.0132(15) 0.0156(15) 0.0168(17) -0.0017(13) 0.0026(13) -0.0007(13)
C4 0.0135(15) 0.0135(15) 0.0153(16) -0.0020(13) -0.0011(13) 0.0007(13)
C5 0.0223(17) 0.0150(16) 0.0149(16) -0.0008(14) 0.0044(14) 0.0005(14)
C6 0.0191(17) 0.0204(17) 0.0225(19) -0.0034(15) 0.0108(14) 0.0025(14)
C7 0.0136(15) 0.0133(15) 0.0166(16) -0.0032(14) 0.0018(13) -0.0020(13)
C8 0.0162(15) 0.0149(16) 0.0165(16) 0.0027(13) 0.0060(13) -0.0010(13)
C9 0.0171(16) 0.0161(16) 0.0162(16) 0.0045(13) 0.0081(13) 0.0021(13)
C10 0.0198(16) 0.0163(16) 0.0112(15) -0.0010(13) 0.0042(13) -0.0027(13)
C11 0.0130(14) 0.0118(15) 0.0159(16) -0.0045(13) 0.0009(12) -0.0022(13)
C12 0.0145(15) 0.0097(14) 0.0184(16) -0.0021(13) 0.0033(13) -0.0034(13)
C13 0.0167(15) 0.0094(14) 0.0149(16) -0.0031(13) 0.0041(13) -0.0048(12)
C14 0.0135(15) 0.0130(15) 0.0177(17) -0.0059(13) 0.0018(13) -0.0012(13)
C15 0.0230(17) 0.0168(16) 0.0204(17) -0.0074(14) 0.0106(15) -0.0063(14)
C16 0.033(2) 0.0131(16) 0.0142(16) -0.0034(14) 0.0085(15) -0.0075(15)
C17 0.0197(17) 0.0137(15) 0.0167(16) 0.0008(14) 0.0008(14) -0.0013(14)

loop_
_atom_type_symbol
_atom_type_description
_atom_type_scat_dispersion_real
_atom_type_scat_dispersion_imag
_atom_type_scat_source
C C 0.0033 0.0016 'International Tables Vol C Tables 4.2.6.8 and 6.1.1.4'
H H 0.0000 0.0000 'International Tables Vol C Tables 4.2.6.8 and 6.1.1.4'
N N 0.0061 0.0033 'International Tables Vol C Tables 4.2.6.8 and 6.1.1.4'
O O 0.0106 0.0060 'International Tables Vol C Tables 4.2.6.8 and 6.1.1.4'

loop_
_geom_angle_atom_site_label_1
_geom_angle_atom_site_label_2
_geom_angle_atom_site_label_3
_geom_angle
C9 O4 H4A 109.5
O3 N1 O2 122.7(3)
O3 N1 C4 118.6(3)
O2 N1 C4 118.7(3)
C7 N2 C8 123.2(3)
C7 N2 H2A 119(3)
C8 N2 H2A 117(3)
C11 N3 C10 126.6(3)
C11 N3 H3B 118(2)
C10 N3 H3B 115(2)
O7 N4 O6 122.7(3)
O7 N4 C15 118.8(3)
O6 N4 C15 118.5(3)
O1 C1 C6 122.6(3)
O1 C1 C2 122.0(3)
C6 C1 C2 115.5(3)
C3 C2 C7 117.1(3)
C3 C2 C1 121.2(3)
C7 C2 C1 121.6(3)
C4 C3 C2 120.0(3)
C4 C3 H3A 120.0
C2 C3 H3A 120.0
C3 C4 C5 121.3(3)
C3 C4 N1 118.9(3)
C5 C4 N1 119.8(3)
C6 C5 C4 119.5(3)
C6 C5 H5A 120.3
C4 C5 H5A 120.3
C5 C6 C1 122.6(3)
C5 C6 H6A 118.7
C1 C6 H6A 118.7
N2 C7 C2 124.8(3)
N2 C7 H7A 117.6
C2 C7 H7A 117.6
N2 C8 C9 112.5(3)
N2 C8 H8A 109.1
C9 C8 H8A 109.1
N2 C8 H8B 109.1
C9 C8 H8B 109.1
H8A C8 H8B 107.8
O4 C9 C10 104.5(3)
O4 C9 C8 112.3(3)
C10 C9 C8 114.6(3)
O4 C9 H9A 108.4
C10 C9 H9A 108.4
C8 C9 H9A 108.4
N3 C10 C9 109.1(3)
N3 C10 H10A 109.9
C9 C10 H10A 109.9
N3 C10 H10B 109.9
C9 C10 H10B 109.9
H10A C10 H10B 108.3
N3 C11 C13 122.2(3)
N3 C11 H11A 118.9
C13 C11 H11A 118.9
O5 C12 C17 121.9(3)
O5 C12 C13 121.3(3)
C17 C12 C13 116.8(3)
C14 C13 C11 118.1(3)
C14 C13 C12 120.7(3)
C11 C13 C12 121.1(3)
C15 C14 C13 119.5(3)
C15 C14 H14A 120.2
C13 C14 H14A 120.2
C14 C15 C16 121.6(3)
C14 C15 N4 118.7(3)
C16 C15 N4 119.6(3)
C17 C16 C15 119.8(3)
C17 C16 H16A 120.1
C15 C16 H16A 120.1
C16 C17 C12 121.4(3)
C16 C17 H17A 119.3
C12 C17 H17A 119.3

loop_
_geom_bond_atom_site_label_1
_geom_bond_atom_site_label_2
_geom_bond_distance
O1 C1 1.264(4)
O2 N1 1.235(4)
O3 N1 1.234(4)
O4 C9 1.397(4)
O4 H4A 0.8400
O5 C12 1.277(4)
O6 N4 1.240(4)
O7 N4 1.233(4)
N1 C4 1.442(4)
N2 C7 1.292(4)
N2 C8 1.463(4)
N2 H2A 0.86(4)
N3 C11 1.284(4)
N3 C10 1.455(4)
N3 H3B 0.88(4)
N4 C15 1.443(4)
C1 C6 1.435(5)
C1 C2 1.448(5)
C2 C3 1.398(4)
C2 C7 1.421(5)
C3 C4 1.365(5)
C3 H3A 0.9500
C4 C5 1.411(5)
C5 C6 1.363(5)
C5 H5A 0.9500
C6 H6A 0.9500
C7 H7A 0.9500
C8 C9 1.534(5)
C8 H8A 0.9900
C8 H8B 0.9900
C9 C10 1.526(4)
C9 H9A 1.0000
C10 H10A 0.9900
C10 H10B 0.9900
C11 C13 1.428(5)
C11 H11A 0.9500
C12 C17 1.427(5)
C12 C13 1.443(4)
C13 C14 1.391(4)
C14 C15 1.368(5)
C14 H14A 0.9500
C15 C16 1.408(5)
C16 C17 1.360(5)
C16 H16A 0.9500
C17 H17A 0.9500

loop_
_geom_hbond_atom_site_label_D
_geom_hbond_atom_site_label_H
_geom_hbond_atom_site_label_A
_geom_hbond_distance_DH
_geom_hbond_distance_HA
_geom_hbond_distance_DA
_geom_hbond_angle_DHA
_geom_hbond_site_symmetry_A
O4 H4A O5 0.84 1.80 2.617(3) 163.7 7_556
N2 H2A O1 0.86(4) 2.05(4) 2.694(4) 131(3) .
N2 H2A O1 0.86(4) 2.23(4) 2.937(4) 140(3) 5_566
N3 H3B O5 0.88(4) 1.91(4) 2.607(4) 136(3) .

loop_
_geom_torsion_atom_site_label_1
_geom_torsion_atom_site_label_2
_geom_torsion_atom_site_label_3
_geom_torsion_atom_site_label_4
_geom_torsion
O1 C1 C2 C3 -178.7(3)
C6 C1 C2 C3 1.2(5)
O1 C1 C2 C7 -1.4(5)
C6 C1 C2 C7 178.4(3)
C7 C2 C3 C4 -177.5(3)
C1 C2 C3 C4 -0.1(5)
C2 C3 C4 C5 -1.0(5)
C2 C3 C4 N1 179.4(3)
O3 N1 C4 C3 167.2(3)
O2 N1 C4 C3 -12.4(5)
O3 N1 C4 C5 -12.4(5)
O2 N1 C4 C5 168.1(3)
C3 C4 C5 C6 0.9(5)
N1 C4 C5 C6 -179.5(3)
C4 C5 C6 C1 0.2(5)
O1 C1 C6 C5 178.6(3)
C2 C1 C6 C5 -1.2(5)
C8 N2 C7 C2 -173.6(3)
C3 C2 C7 N2 175.0(3)
C1 C2 C7 N2 -2.3(5)
C7 N2 C8 C9 79.4(4)
N2 C8 C9 O4 -61.8(3)
N2 C8 C9 C10 57.3(4)
C11 N3 C10 C9 131.5(3)
O4 C9 C10 N3 44.0(3)
C8 C9 C10 N3 -79.4(3)
C10 N3 C11 C13 -175.8(3)
N3 C11 C13 C14 -177.8(3)
N3 C11 C13 C12 3.2(5)
O5 C12 C13 C14 175.3(3)
C17 C12 C13 C14 -3.4(4)
O5 C12 C13 C11 -5.8(5)
C17 C12 C13 C11 175.5(3)
C11 C13 C14 C15 -179.1(3)
C12 C13 C14 C15 -0.2(5)
C13 C14 C15 C16 2.6(5)
C13 C14 C15 N4 -174.1(3)
O7 N4 C15 C14 164.8(3)
O6 N4 C15 C14 -14.6(5)
O7 N4 C15 C16 -11.9(5)
O6 N4 C15 C16 168.7(3)
C14 C15 C16 C17 -1.1(5)
N4 C15 C16 C17 175.5(3)
C15 C16 C17 C12 -2.8(5)
O5 C12 C17 C16 -173.8(3)
C13 C12 C17 C16 4.9(5)
